data_4130724
loop_
_publ_author_name
'Obligacion, Jennifer V.'
'Semproni, Scott P.'
'Pappas, Iraklis'
'Chirik, Paul J.'

_publ_section_title
;
 Cobalt-Catalyzed C(sp(2))-H Borylation: Mechanistic Insights Inspire
 Catalyst Design.
;
_journal_issue 33
_journal_name_full 'Journal of the American Chemical Society'
_journal_page_first 10645
_journal_page_last 10653
_journal_paper_doi 10.1021/jacs.6b06144
_journal_volume 138
_journal_year 2016
_chemical_formula_sum 'C29 H54 B Co N4 O2 P2'
_chemical_formula_weight 622.44
_space_group_crystal_system monoclinic
_space_group_IT_number 14
_space_group_name_Hall '-P 2ybc'
_space_group_name_H-M_alt 'P 1 21/c 1'
_atom_sites_solution_hydrogens geom
_audit_creation_method SHELXL-2014
_cell_angle_alpha 90
_cell_angle_beta 98.647(2)
_cell_angle_gamma 90
_cell_formula_units_Z 4
_cell_length_a 9.9557(4)
_cell_length_b 16.1170(6)
_cell_length_c 20.4822(9)
_cell_measurement_reflns_used 9209
_cell_measurement_temperature 100(2)
_cell_measurement_theta_max 33.79
_cell_measurement_theta_min 2.43
_cell_volume 3249.1(2)
_computing_cell_refinement 'Bruker SAINT'
_computing_data_collection 'Bruker APEX2'
_computing_data_reduction 'Bruker SAINT'
_computing_molecular_graphics 'ORTEP 3 (Farraguia, 1997)'
_computing_structure_refinement 'SHELXL-2014 (Sheldrick, 2014)'
_computing_structure_solution 'SIR 92 (Giacavazzo, 1993)'
_diffrn_ambient_temperature 100(2)
_diffrn_measured_fraction_theta_full 0.999
_diffrn_measured_fraction_theta_max 0.987
_diffrn_measurement_device_type 'Bruker APEX-II CCD'
_diffrn_measurement_method 'phi and omega scans'
_diffrn_radiation_type MoK\a
_diffrn_radiation_wavelength 0.71073
_diffrn_reflns_av_R_equivalents 0.0477
_diffrn_reflns_av_unetI/netI 0.0693
_diffrn_reflns_Laue_measured_fraction_full 0.999
_diffrn_reflns_Laue_measured_fraction_max 0.987
_diffrn_reflns_limit_h_max 14
_diffrn_reflns_limit_h_min -15
_diffrn_reflns_limit_k_max 25
_diffrn_reflns_limit_k_min -25
_diffrn_reflns_limit_l_max 32
_diffrn_reflns_limit_l_min -28
_diffrn_reflns_number 42409
_diffrn_reflns_point_group_measured_fraction_full 0.999
_diffrn_reflns_point_group_measured_fraction_max 0.987
_diffrn_reflns_theta_full 25.242
_diffrn_reflns_theta_max 33.796
_diffrn_reflns_theta_min 2.376
_diffrn_source 'fine-focus sealed tube'
_exptl_absorpt_coefficient_mu 0.658
_exptl_absorpt_correction_T_max 0.7467
_exptl_absorpt_correction_T_min 0.6537
_exptl_absorpt_correction_type multi-scan
_exptl_absorpt_process_details 'SADABS v2008/1 (Bruker AXS)'
_exptl_crystal_colour red
_exptl_crystal_density_diffrn 1.272
_exptl_crystal_description Columnar
_exptl_crystal_F_000 1336
_exptl_crystal_size_max 0.650
_exptl_crystal_size_mid 0.348
_exptl_crystal_size_min 0.134
_refine_diff_density_max 0.846
_refine_diff_density_min -0.512
_refine_diff_density_rms 0.095
_refine_ls_extinction_method none
_refine_ls_goodness_of_fit_ref 1.019
_refine_ls_hydrogen_treatment refxyz
_refine_ls_matrix_type full
_refine_ls_number_parameters 388
_refine_ls_number_reflns 12887
_refine_ls_number_restraints 0
_refine_ls_restrained_S_all 1.019
_refine_ls_R_factor_all 0.0900
_refine_ls_R_factor_gt 0.0456
_refine_ls_shift/su_max 0.001
_refine_ls_shift/su_mean 0.000
_refine_ls_structure_factor_coef Fsqd
_refine_ls_weighting_details 'w=1/[\s^2^(Fo^2^)+(0.0391P)^2^+1.6028P] where P=(Fo^2^+2Fc^2^)/3'
_refine_ls_weighting_scheme calc
_refine_ls_wR_factor_gt 0.0877
_refine_ls_wR_factor_ref 0.1025
_reflns_Friedel_coverage 0.000
_reflns_number_gt 8586
_reflns_number_total 12887
_reflns_threshold_expression 'I > 2\s(I)'
_cod_data_source_file ja6b06144_si_002.cif
_cod_data_source_block jvo5
_cod_original_sg_symbol_H-M 'P 21/c'
_cod_database_code 4130724
_shelx_space_group_comment
;
The symmetry employed for this shelxl refinement is uniquely defined
by the following loop, which should always be used as a source of
symmetry information in preference to the above space-group names.
They are only intended as comments.
;
_shelx_estimated_absorpt_t_min 0.674
_shelx_estimated_absorpt_t_max 0.917
_shelxl_version_number 2014-3

loop_
_space_group_symop_operation_xyz
'x, y, z'
'-x, y+1/2, -z+1/2'
'-x, -y, -z'
'x, -y-1/2, z-1/2'

loop_
_atom_site_label
_atom_site_type_symbol
_atom_site_fract_x
_atom_site_fract_y
_atom_site_fract_z
_atom_site_U_iso_or_equiv
_atom_site_adp_type
_atom_site_occupancy
_atom_site_site_symmetry_order
_atom_site_calc_flag
_atom_site_refinement_flags_posn
_atom_site_refinement_flags_adp
O1 O 0.79455(10) 0.34421(6) 0.24903(5) 0.0137(2) Uani 1 1 d . .
O2 O 0.90030(11) 0.40235(6) 0.34448(5) 0.0143(2) Uani 1 1 d . .
P1 P 0.55749(4) 0.24562(2) 0.29352(2) 0.01020(7) Uani 1 1 d . .
P2 P 0.81474(4) 0.30737(2) 0.46142(2) 0.00931(7) Uani 1 1 d . .
Co1 Co 0.73665(2) 0.25023(2) 0.36737(2) 0.00841(5) Uani 1 1 d . .
N1 N 0.62166(12) 0.18090(7) 0.42145(6) 0.0101(2) Uani 1 1 d . .
N2 N 0.35134(13) 0.07345(8) 0.53496(6) 0.0139(3) Uani 1 1 d . .
N3 N 0.86086(13) 0.17619(8) 0.34720(6) 0.0133(2) Uani 1 1 d . .
N4 N 0.94106(14) 0.13380(9) 0.33330(8) 0.0214(3) Uani 1 1 d . .
C1 C 0.47724(15) 0.14899(9) 0.31899(7) 0.0129(3) Uani 1 1 d . .
H1A H 0.3815(13) 0.15017(9) 0.3041(2) 0.015 Uiso 1 1 calc R U
H1B H 0.5146(5) 0.1017(6) 0.3000(3) 0.015 Uiso 1 1 calc R U
C2 C 0.50441(14) 0.14366(9) 0.39308(7) 0.0110(3) Uani 1 1 d . .
C3 C 0.41402(15) 0.10665(9) 0.42876(7) 0.0124(3) Uani 1 1 d . .
H3 H 0.3368(16) 0.0820(5) 0.4072(4) 0.015 Uiso 1 1 calc R U
C4 C 0.44003(15) 0.10662(9) 0.49821(7) 0.0118(3) Uani 1 1 d . .
C5 C 0.56252(14) 0.14442(9) 0.52761(7) 0.0114(3) Uani 1 1 d . .
H5 H 0.5857(5) 0.14565(9) 0.5748(9) 0.014 Uiso 1 1 calc R U
C6 C 0.64874(14) 0.17951(9) 0.48863(7) 0.0101(3) Uani 1 1 d . .
C7 C 0.77910(14) 0.22189(9) 0.51739(7) 0.0112(3) Uani 1 1 d . .
H7A H 0.8520(10) 0.1829(5) 0.52227(10) 0.013 Uiso 1 1 calc R U
H7B H 0.77114(17) 0.2437(3) 0.5599(6) 0.013 Uiso 1 1 calc R U
C8 C 0.55924(16) 0.22552(10) 0.20411(7) 0.0146(3) Uani 1 1 d . .
H8 H 0.5749(4) 0.2790(11) 0.1836(4) 0.018 Uiso 1 1 calc R U
C9 C 0.42534(17) 0.19004(12) 0.16685(8) 0.0217(3) Uani 1 1 d . .
H9A H 0.3502(9) 0.2229(6) 0.1767(5) 0.033 Uiso 1 1 calc R U
H9B H 0.4144(7) 0.1336(7) 0.1806(5) 0.033 Uiso 1 1 calc R U
H9C H 0.4279(6) 0.1914(7) 0.1201(6) 0.033 Uiso 1 1 calc R U
C10 C 0.67803(17) 0.16859(10) 0.19433(8) 0.0191(3) Uani 1 1 d . .
H10A H 0.7626(10) 0.1945(4) 0.2129(6) 0.029 Uiso 1 1 calc R U
H10B H 0.6775(7) 0.1592(6) 0.1477(5) 0.029 Uiso 1 1 calc R U
H10C H 0.6688(7) 0.1163(7) 0.2161(6) 0.029 Uiso 1 1 calc R U
C11 C 0.41849(15) 0.32375(10) 0.29125(8) 0.0160(3) Uani 1 1 d . .
H11 H 0.3522(13) 0.3139(2) 0.2524(8) 0.019 Uiso 1 1 calc R U
C12 C 0.47675(17) 0.41094(10) 0.28705(9) 0.0202(3) Uani 1 1 d . .
H12A H 0.5215(12) 0.4148(3) 0.2490(6) 0.030 Uiso 1 1 calc R U
H12B H 0.5405(12) 0.4219(3) 0.3259(5) 0.030 Uiso 1 1 calc R U
H12C H 0.4047(9) 0.4507(5) 0.2836(6) 0.030 Uiso 1 1 calc R U
C13 C 0.34874(17) 0.31380(11) 0.35274(9) 0.0223(4) Uani 1 1 d . .
H13A H 0.2890(13) 0.2654(7) 0.3473(3) 0.033 Uiso 1 1 calc R U
H13B H 0.2953(12) 0.3634(7) 0.3584(4) 0.033 Uiso 1 1 calc R U
H13C H 0.4175(8) 0.3063(8) 0.3916(5) 0.033 Uiso 1 1 calc R U
C14 C 1.00053(15) 0.32508(10) 0.48800(8) 0.0139(3) Uani 1 1 d . .
H14 H 1.0206(4) 0.3799(11) 0.4728(3) 0.017 Uiso 1 1 calc R U
C15 C 1.04632(17) 0.32388(12) 0.56258(8) 0.0217(3) Uani 1 1 d . .
H15A H 0.9915(11) 0.3614(8) 0.5834(3) 0.033 Uiso 1 1 calc R U
H15B H 1.1395(12) 0.3405(8) 0.57204(15) 0.033 Uiso 1 1 calc R U
H15C H 1.0366(12) 0.2689(7) 0.5790(2) 0.033 Uiso 1 1 calc R U
C16 C 1.08599(16) 0.26426(12) 0.45485(9) 0.0229(4) Uani 1 1 d . .
H16A H 1.0655(10) 0.2711(6) 0.4059(6) 0.034 Uiso 1 1 calc R U
H16B H 1.0641(10) 0.2063(7) 0.4670(5) 0.034 Uiso 1 1 calc R U
H16C H 1.1845(12) 0.2755(6) 0.4699(5) 0.034 Uiso 1 1 calc R U
C17 C 0.74416(15) 0.39794(9) 0.50199(8) 0.0138(3) Uani 1 1 d . .
H17 H 0.7874(9) 0.39943(10) 0.5470(9) 0.017 Uiso 1 1 calc R U
C18 C 0.77258(18) 0.48052(10) 0.47023(9) 0.0232(4) Uani 1 1 d . .
H18A H 0.8696(12) 0.4870(4) 0.4712(6) 0.035 Uiso 1 1 calc R U
H18B H 0.7385(12) 0.5255(6) 0.4945(5) 0.035 Uiso 1 1 calc R U
H18C H 0.7277(12) 0.4814(3) 0.4249(6) 0.035 Uiso 1 1 calc R U
C19 C 0.59127(16) 0.38929(10) 0.50222(9) 0.0193(3) Uani 1 1 d . .
H19A H 0.5723(3) 0.3358(7) 0.5197(6) 0.029 Uiso 1 1 calc R U
H19B H 0.5441(6) 0.3944(8) 0.4578(5) 0.029 Uiso 1 1 calc R U
H19C H 0.5611(5) 0.4322(7) 0.5293(6) 0.029 Uiso 1 1 calc R U
C20 C 0.21916(14) 0.03848(9) 0.50721(8) 0.0135(3) Uani 1 1 d . .
H20A H 0.22928(19) -0.0163(7) 0.4886(3) 0.016 Uiso 1 1 calc R U
H20B H 0.1716(6) 0.0744(5) 0.4732(5) 0.016 Uiso 1 1 calc R U
C21 C 0.14473(16) 0.03374(11) 0.56698(8) 0.0183(3) Uani 1 1 d . .
H21A H 0.0795(9) -0.0114(6) 0.56247(10) 0.022 Uiso 1 1 calc R U
H21B H 0.0979(7) 0.0853(7) 0.57300(12) 0.022 Uiso 1 1 calc R U
C22 C 0.25903(15) 0.01812(10) 0.62430(8) 0.0156(3) Uani 1 1 d . .
H22A H 0.2329(4) 0.0347(2) 0.6653(6) 0.019 Uiso 1 1 calc R U
H22B H 0.2841(4) -0.0390(8) 0.62686(9) 0.019 Uiso 1 1 calc R U
C23 C 0.37489(16) 0.07178(10) 0.60713(8) 0.0146(3) Uani 1 1 d . .
H23A H 0.37104(16) 0.1273(7) 0.6252(3) 0.018 Uiso 1 1 calc R U
H23B H 0.4625(12) 0.0473(3) 0.6237(2) 0.018 Uiso 1 1 calc R U
C24 C 0.92703(14) 0.45660(9) 0.29115(7) 0.0124(3) Uani 1 1 d . .
C25 C 1.07176(16) 0.48926(10) 0.30651(9) 0.0187(3) Uani 1 1 d . .
H25A H 1.1348(7) 0.4428(5) 0.3126(6) 0.028 Uiso 1 1 calc R U
H25B H 1.0813(4) 0.5223(7) 0.3467(6) 0.028 Uiso 1 1 calc R U
H25C H 1.0917(5) 0.5235(7) 0.2700(5) 0.028 Uiso 1 1 calc R U
C26 C 0.82755(16) 0.52883(10) 0.28716(8) 0.0179(3) Uani 1 1 d . .
H26A H 0.7340(10) 0.5079(3) 0.2747(6) 0.027 Uiso 1 1 calc R U
H26B H 0.8485(8) 0.5689(6) 0.2536(6) 0.027 Uiso 1 1 calc R U
H26C H 0.8356(9) 0.5565(6) 0.3306(5) 0.027 Uiso 1 1 calc R U
C27 C 0.89914(15) 0.39786(9) 0.23074(8) 0.0132(3) Uani 1 1 d . .
C28 C 0.84568(18) 0.44052(11) 0.16591(8) 0.0204(3) Uani 1 1 d . .
H28A H 0.7567(12) 0.4651(7) 0.1687(2) 0.031 Uiso 1 1 calc R U
H28B H 0.8366(12) 0.3998(5) 0.1300(4) 0.031 Uiso 1 1 calc R U
H28C H 0.9092(10) 0.4841(7) 0.1572(3) 0.031 Uiso 1 1 calc R U
C29 C 1.02002(17) 0.34216(11) 0.22273(9) 0.0224(4) Uani 1 1 d . .
H29A H 1.0552(9) 0.3166(7) 0.2653(5) 0.034 Uiso 1 1 calc R U
H29B H 1.0915(10) 0.3755(4) 0.2075(6) 0.034 Uiso 1 1 calc R U
H29C H 0.9907(5) 0.2987(7) 0.1903(6) 0.034 Uiso 1 1 calc R U
B1 B 0.81162(16) 0.33885(10) 0.31852(8) 0.0113(3) Uani 1 1 d . .

loop_
_atom_site_aniso_label
_atom_site_aniso_U_11
_atom_site_aniso_U_22
_atom_site_aniso_U_33
_atom_site_aniso_U_23
_atom_site_aniso_U_13
_atom_site_aniso_U_12
O1 0.0151(5) 0.0150(5) 0.0111(5) 0.0016(4) 0.0019(4) -0.0059(4)
O2 0.0192(5) 0.0137(5) 0.0095(5) 0.0026(4) 0.0007(4) -0.0053(4)
P1 0.00950(16) 0.01342(17) 0.00742(17) 0.00122(14) 0.00040(13) -0.00157(13)
P2 0.00946(16) 0.00944(15) 0.00894(17) 0.00005(13) 0.00104(13) -0.00120(13)
Co1 0.00856(9) 0.00925(8) 0.00746(9) 0.00063(7) 0.00130(7) -0.00121(7)
N1 0.0098(5) 0.0108(5) 0.0095(6) 0.0005(4) 0.0009(4) -0.0017(4)
N2 0.0128(6) 0.0186(6) 0.0108(6) -0.0004(5) 0.0030(5) -0.0064(5)
N3 0.0142(6) 0.0123(6) 0.0141(6) 0.0002(5) 0.0042(5) -0.0015(5)
N4 0.0204(7) 0.0190(7) 0.0259(8) -0.0038(6) 0.0072(6) 0.0020(5)
C1 0.0137(7) 0.0155(7) 0.0091(7) 0.0005(5) 0.0007(5) -0.0049(5)
C2 0.0123(6) 0.0113(6) 0.0094(6) 0.0005(5) 0.0015(5) -0.0015(5)
C3 0.0112(6) 0.0145(7) 0.0112(7) -0.0015(5) 0.0011(5) -0.0036(5)
C4 0.0129(6) 0.0110(6) 0.0118(7) 0.0007(5) 0.0032(5) -0.0014(5)
C5 0.0128(6) 0.0129(6) 0.0083(7) 0.0005(5) 0.0009(5) -0.0013(5)
C6 0.0102(6) 0.0104(6) 0.0095(6) 0.0003(5) 0.0007(5) 0.0004(5)
C7 0.0104(6) 0.0134(6) 0.0092(7) 0.0013(5) 0.0001(5) -0.0010(5)
C8 0.0169(7) 0.0188(7) 0.0078(7) 0.0015(6) 0.0005(6) -0.0055(6)
C9 0.0206(8) 0.0325(9) 0.0110(7) -0.0022(7) -0.0010(6) -0.0094(7)
C10 0.0223(8) 0.0221(8) 0.0137(7) -0.0046(6) 0.0055(6) -0.0034(6)
C11 0.0110(7) 0.0211(7) 0.0145(7) 0.0021(6) -0.0026(6) 0.0033(6)
C12 0.0181(8) 0.0190(8) 0.0225(9) 0.0022(7) -0.0003(7) 0.0044(6)
C13 0.0183(8) 0.0282(9) 0.0216(9) 0.0029(7) 0.0067(7) 0.0072(7)
C14 0.0116(6) 0.0165(7) 0.0133(7) 0.0012(6) 0.0009(5) -0.0035(5)
C15 0.0154(7) 0.0325(9) 0.0159(8) -0.0030(7) -0.0021(6) -0.0034(7)
C16 0.0105(7) 0.0354(10) 0.0224(9) -0.0044(7) 0.0013(6) 0.0027(6)
C17 0.0164(7) 0.0131(7) 0.0118(7) -0.0028(5) 0.0018(6) 0.0002(5)
C18 0.0266(9) 0.0127(7) 0.0316(10) -0.0019(7) 0.0091(7) -0.0005(6)
C19 0.0175(7) 0.0187(8) 0.0224(9) -0.0008(6) 0.0055(6) 0.0036(6)
C20 0.0115(6) 0.0157(7) 0.0133(7) 0.0004(6) 0.0022(5) -0.0035(5)
C21 0.0135(7) 0.0236(8) 0.0189(8) 0.0031(6) 0.0064(6) -0.0010(6)
C22 0.0160(7) 0.0180(7) 0.0144(7) 0.0023(6) 0.0075(6) -0.0015(6)
C23 0.0173(7) 0.0162(7) 0.0110(7) -0.0006(6) 0.0042(6) -0.0040(6)
C24 0.0116(6) 0.0131(6) 0.0122(7) 0.0026(5) 0.0008(5) -0.0028(5)
C25 0.0147(7) 0.0188(7) 0.0213(8) 0.0034(6) -0.0017(6) -0.0055(6)
C26 0.0186(7) 0.0132(7) 0.0218(8) 0.0014(6) 0.0026(6) 0.0005(6)
C27 0.0140(7) 0.0130(6) 0.0132(7) 0.0024(6) 0.0040(6) -0.0030(5)
C28 0.0269(9) 0.0223(8) 0.0113(7) 0.0032(6) 0.0008(6) -0.0074(7)
C29 0.0228(8) 0.0204(8) 0.0267(9) -0.0003(7) 0.0128(7) -0.0006(6)
B1 0.0112(7) 0.0118(7) 0.0108(7) 0.0004(6) 0.0016(6) 0.0002(6)

loop_
_atom_type_symbol
_atom_type_description
_atom_type_scat_dispersion_real
_atom_type_scat_dispersion_imag
_atom_type_scat_source
O O 0.0106 0.0060 'International Tables Vol C Tables 4.2.6.8 and 6.1.1.4'
P P 0.1023 0.0942 'International Tables Vol C Tables 4.2.6.8 and 6.1.1.4'
Co Co 0.3494 0.9721 'International Tables Vol C Tables 4.2.6.8 and 6.1.1.4'
N N 0.0061 0.0033 'International Tables Vol C Tables 4.2.6.8 and 6.1.1.4'
C C 0.0033 0.0016 'International Tables Vol C Tables 4.2.6.8 and 6.1.1.4'
B B 0.0013 0.0007 'International Tables Vol C Tables 4.2.6.8 and 6.1.1.4'
H H 0.0000 0.0000 'International Tables Vol C Tables 4.2.6.8 and 6.1.1.4'

loop_
_geom_angle_atom_site_label_1
_geom_angle_atom_site_label_2
_geom_angle_atom_site_label_3
_geom_angle
B1 O1 C27 108.41(11)
B1 O2 C24 109.25(11)
C1 P1 C8 101.42(7)
C1 P1 C11 102.92(7)
C8 P1 C11 102.09(7)
C1 P1 Co1 100.18(5)
C8 P1 Co1 124.47(5)
C11 P1 Co1 121.69(5)
C7 P2 C17 100.67(7)
C7 P2 C14 101.87(7)
C17 P2 C14 99.96(7)
C7 P2 Co1 99.02(5)
C17 P2 Co1 128.14(5)
C14 P2 Co1 121.99(5)
N3 Co1 B1 92.20(6)
N3 Co1 N1 102.77(5)
B1 Co1 N1 164.99(6)
N3 Co1 P1 109.75(4)
B1 Co1 P1 90.31(5)
N1 Co1 P1 83.67(4)
N3 Co1 P2 108.44(4)
B1 Co1 P2 91.77(5)
N1 Co1 P2 84.60(4)
P1 Co1 P2 141.635(17)
C6 N1 C2 116.77(12)
C6 N1 Co1 121.01(9)
C2 N1 Co1 121.60(10)
C4 N2 C23 123.42(12)
C4 N2 C20 123.99(13)
C23 N2 C20 112.54(12)
N4 N3 Co1 176.27(13)
C2 C1 P1 108.13(10)
N1 C2 C3 123.40(13)
N1 C2 C1 114.71(12)
C3 C2 C1 121.84(13)
C2 C3 C4 120.06(13)
N2 C4 C3 121.74(13)
N2 C4 C5 121.76(14)
C3 C4 C5 116.49(13)
C6 C5 C4 120.16(14)
N1 C6 C5 123.09(13)
N1 C6 C7 114.57(12)
C5 C6 C7 122.31(13)
C6 C7 P2 109.14(10)
C10 C8 C9 109.85(13)
C10 C8 P1 110.73(11)
C9 C8 P1 114.57(11)
C12 C11 C13 111.39(14)
C12 C11 P1 109.61(11)
C13 C11 P1 109.53(11)
C16 C14 C15 109.58(13)
C16 C14 P2 111.49(11)
C15 C14 P2 115.01(11)
C18 C17 C19 109.21(13)
C18 C17 P2 112.67(11)
C19 C17 P2 111.79(11)
N2 C20 C21 102.96(12)
C20 C21 C22 103.26(12)
C23 C22 C21 103.36(12)
N2 C23 C22 103.40(12)
O2 C24 C25 109.09(12)
O2 C24 C26 107.99(12)
C25 C24 C26 109.55(12)
O2 C24 C27 101.61(11)
C25 C24 C27 115.27(13)
C26 C24 C27 112.79(12)
O1 C27 C28 109.02(12)
O1 C27 C29 106.60(12)
C28 C27 C29 110.48(14)
O1 C27 C24 102.02(11)
C28 C27 C24 114.76(13)
C29 C27 C24 113.25(13)
O2 B1 O1 108.13(12)
O2 B1 Co1 127.29(11)
O1 B1 Co1 124.31(11)

loop_
_geom_bond_atom_site_label_1
_geom_bond_atom_site_label_2
_geom_bond_distance
O1 B1 1.4105(19)
O1 C27 1.4456(17)
O2 B1 1.4029(19)
O2 C24 1.4547(18)
P1 C1 1.8604(15)
P1 C8 1.8622(16)
P1 C11 1.8664(16)
P1 Co1 2.1596(4)
P2 C7 1.8602(15)
P2 C17 1.8684(15)
P2 C14 1.8699(15)
P2 Co1 2.1709(4)
Co1 N3 1.8104(13)
Co1 B1 1.9552(17)
Co1 N1 2.0414(12)
N1 C6 1.3619(18)
N1 C2 1.3626(18)
N2 C4 1.3535(19)
N2 C23 1.4616(19)
N2 C20 1.4655(19)
N3 N4 1.1197(18)
C1 C2 1.503(2)
C2 C3 1.378(2)
C3 C4 1.407(2)
C4 C5 1.414(2)
C5 C6 1.378(2)
C6 C7 1.506(2)
C8 C10 1.534(2)
C8 C9 1.543(2)
C11 C12 1.528(2)
C11 C13 1.535(2)
C14 C16 1.523(2)
C14 C15 1.527(2)
C17 C18 1.527(2)
C17 C19 1.529(2)
C20 C21 1.525(2)
C21 C22 1.528(2)
C22 C23 1.525(2)
C24 C25 1.522(2)
C24 C26 1.523(2)
C24 C27 1.549(2)
C27 C28 1.519(2)
C27 C29 1.530(2)

loop_
_geom_torsion_atom_site_label_1
_geom_torsion_atom_site_label_2
_geom_torsion_atom_site_label_3
_geom_torsion_atom_site_label_4
_geom_torsion
C8 P1 C1 C2 163.71(10)
C11 P1 C1 C2 -90.88(11)
Co1 P1 C1 C2 35.19(11)
C6 N1 C2 C3 0.8(2)
Co1 N1 C2 C3 -170.27(11)
C6 N1 C2 C1 178.34(12)
Co1 N1 C2 C1 7.24(17)
P1 C1 C2 N1 -28.91(16)
P1 C1 C2 C3 148.65(12)
N1 C2 C3 C4 0.5(2)
C1 C2 C3 C4 -176.80(14)
C23 N2 C4 C3 179.65(14)
C20 N2 C4 C3 -3.0(2)
C23 N2 C4 C5 -1.5(2)
C20 N2 C4 C5 175.84(14)
C2 C3 C4 N2 177.66(14)
C2 C3 C4 C5 -1.2(2)
N2 C4 C5 C6 -178.29(14)
C3 C4 C5 C6 0.6(2)
C2 N1 C6 C5 -1.5(2)
Co1 N1 C6 C5 169.65(11)
C2 N1 C6 C7 -179.70(12)
Co1 N1 C6 C7 -8.54(16)
C4 C5 C6 N1 0.8(2)
C4 C5 C6 C7 178.86(13)
N1 C6 C7 P2 30.00(15)
C5 C6 C7 P2 -148.21(12)
C17 P2 C7 C6 96.69(11)
C14 P2 C7 C6 -160.64(10)
Co1 P2 C7 C6 -35.09(10)
C1 P1 C8 C10 -79.82(12)
C11 P1 C8 C10 174.13(11)
Co1 P1 C8 C10 31.12(13)
C1 P1 C8 C9 45.09(14)
C11 P1 C8 C9 -60.97(14)
Co1 P1 C8 C9 156.03(10)
C1 P1 C11 C12 166.70(11)
C8 P1 C11 C12 -88.42(12)
Co1 P1 C11 C12 55.92(13)
C1 P1 C11 C13 44.20(13)
C8 P1 C11 C13 149.09(12)
Co1 P1 C11 C13 -66.57(12)
C7 P2 C14 C16 83.31(13)
C17 P2 C14 C16 -173.45(12)
Co1 P2 C14 C16 -25.35(14)
C7 P2 C14 C15 -42.21(13)
C17 P2 C14 C15 61.02(13)
Co1 P2 C14 C15 -150.88(10)
C7 P2 C17 C18 173.98(12)
C14 P2 C17 C18 69.77(13)
Co1 P2 C17 C18 -75.49(13)
C7 P2 C17 C19 -62.57(12)
C14 P2 C17 C19 -166.79(12)
Co1 P2 C17 C19 47.95(14)
C4 N2 C20 C21 -164.09(14)
C23 N2 C20 C21 13.52(16)
N2 C20 C21 C22 -31.63(15)
C20 C21 C22 C23 38.38(16)
C4 N2 C23 C22 -172.09(14)
C20 N2 C23 C22 10.28(16)
C21 C22 C23 N2 -29.79(15)
B1 O2 C24 C25 -146.64(13)
B1 O2 C24 C26 94.37(14)
B1 O2 C24 C27 -24.48(14)
B1 O1 C27 C28 -150.44(13)
B1 O1 C27 C29 90.29(14)
B1 O1 C27 C24 -28.69(14)
O2 C24 C27 O1 31.57(13)
C25 C24 C27 O1 149.35(12)
C26 C24 C27 O1 -83.79(14)
O2 C24 C27 C28 149.28(12)
C25 C24 C27 C28 -92.93(16)
C26 C24 C27 C28 33.93(18)
O2 C24 C27 C29 -82.59(14)
C25 C24 C27 C29 35.19(18)
C26 C24 C27 C29 162.05(13)
C24 O2 B1 O1 7.62(16)
C24 O2 B1 Co1 -178.07(11)
C27 O1 B1 O2 14.42(16)
C27 O1 B1 Co1 -160.09(11)
